data_2101796
loop_
_publ_author_name
'Marsh, R. E.'

_publ_section_title
;
 The perils of <i>Cc</i> revisited
;
_journal_issue 2
_journal_name_full 'Acta Crystallographica Section B'
_journal_page_first 317
_journal_page_last 322
_journal_paper_doi 10.1107/S010876819601381X
_journal_volume 53
_journal_year 1997
_chemical_formula_moiety 'C13 H10 N2 Br2 '
_chemical_formula_sum 'C13 H10 Br2 N2'
_space_group_IT_number 15
_symmetry_cell_setting monoclinic
_symmetry_space_group_name_Hall '-C 2yc'
_symmetry_space_group_name_H-M 'C 1 2/c 1'
_audit_creation_method CSD-QUEST3D-V5
_cell_angle_alpha 90
_cell_angle_beta 104.09(3)
_cell_angle_gamma 90
_cell_formula_units_Z 4
_cell_length_a 12.972(3)
_cell_length_b 10.537(2)
_cell_length_c 9.567(2)
_cell_volume 1268.3(5)
_cod_data_source_file an0533.cif
_cod_data_source_block CSD_CIF_MIF_VAWNAI01
_cod_depositor_comments
;

  Added moiety chemical formula from Marsh (1997) paper. The summary
  chemical formula is calculated from moiety formula using 'AdHocParser'
  (svn://www.crystallography.net/cod-tools/trunk/Formulae/AdHocParser.yp,
  revision 1441.)

  Removing 13 atoms which were symmetric equivalents of the atoms from
  the asymmetric unit.

  Andrius Merkys
  2013-11-06
;
_cod_original_sg_symbol_H-M 'C 2/c'
_cod_database_code 2101796

loop_
_symmetry_equiv_pos_as_xyz
x,y,z
-x,y,1/2-z
1/2+x,1/2+y,z
1/2-x,1/2+y,1/2-z
-x,-y,-z
x,-y,-1/2+z
-1/2-x,-1/2-y,-z
-1/2+x,-1/2-y,-1/2+z

loop_
_atom_site_label
_atom_site_fract_x
_atom_site_fract_y
_atom_site_fract_z
_atom_site_type_symbol
Br1 .1360 .4247 .4102 Br
C1 .0620 .1754 .2859 C
C2 .1050 .2281 .1647 C
C3 -.0306 .2679 .4494 C
C4 .0791 .2516 .4248 C
C5 .0926 .0310 .3191 C
C6 .0 -.0391 .25 C
C7 .2187 .2287 .1757 C
N1 .3081 .2257 .1868 N
H1 -.0452 .3036 .5397 H
H2 .1286 .2024 .5012 H
H3 .1096 .0182 .4162 H
H4 .1655 .0055 .2951 H
H5 -.0178 -.0920 .3151 H

loop_
_atom_type_symbol
C
H
Br
N
